data_3000292
loop_
_publ_author_name
'Asamiya, Yuki'
'Yamada, Takahiro'
'Yamane, Hisanori'

_publ_section_title
;
 Synthesis and characterization of NaCd0.92Sn1.08, Na(Cd0.28Sn0.72)2, and
 Na2CdSn5 with three-dimensional Cd-Sn frameworks
;
_journal_name_full Inorganics
_journal_page_first 19
_journal_paper_doi 10.3390/inorganics9030019
_journal_volume 9
_journal_year 2021
_chemical_formula_sum 'Cd0.92 Na Sn1.08'
_chemical_formula_weight 254.58
_space_group_crystal_system hexagonal
_space_group_IT_number 187
_space_group_name_Hall 'P -6 2'
_space_group_name_H-M_alt 'P -6 m 2'
_audit_creation_method SHELXL-2018/3
_cell_angle_alpha 90
_cell_angle_beta 90
_cell_angle_gamma 120
_cell_formula_units_Z 3
_cell_length_a 4.93260(10)
_cell_length_b 4.93260(10)
_cell_length_c 10.8508(3)
_cell_measurement_reflns_used 2003
_cell_measurement_temperature 300(2)
_cell_measurement_theta_max 36.3535
_cell_measurement_theta_min 2.626
_cell_volume 228.636(9)
_computing_cell_refinement 'Bruker SAINT'
_computing_data_collection 'Bruker APEX2'
_computing_data_reduction 'Bruker SAINT'
_computing_molecular_graphics 'VESTA v3.5.2 (Momma & Izumi, 2011)'
_computing_structure_refinement 'SHELXL-2018/3 (Sheldrick, 2018)'
_computing_structure_solution 'SHELXT 2014/5 (Sheldrick, 2014)'
_diffrn_ambient_temperature 300(2)
_diffrn_detector_area_resol_mean 7.3910
_diffrn_measured_fraction_theta_full 0.983
_diffrn_measured_fraction_theta_max 0.988
_diffrn_measurement_device_type 'Bruker APEX-II CCD'
_diffrn_measurement_method '\f and \w scans'
_diffrn_radiation_type MoK\a
_diffrn_radiation_wavelength 0.71073
_diffrn_reflns_av_R_equivalents 0.0322
_diffrn_reflns_av_unetI/netI 0.0214
_diffrn_reflns_Laue_measured_fraction_full 0.983
_diffrn_reflns_Laue_measured_fraction_max 0.988
_diffrn_reflns_limit_h_max 6
_diffrn_reflns_limit_h_min -6
_diffrn_reflns_limit_k_max 4
_diffrn_reflns_limit_k_min -6
_diffrn_reflns_limit_l_max 14
_diffrn_reflns_limit_l_min -14
_diffrn_reflns_number 3258
_diffrn_reflns_point_group_measured_fraction_full 0.985
_diffrn_reflns_point_group_measured_fraction_max 0.989
_diffrn_reflns_theta_full 25.242
_diffrn_reflns_theta_max 28.261
_diffrn_reflns_theta_min 3.756
_diffrn_source 'micro focus sealed tube'
_exptl_absorpt_coefficient_mu 15.064
_exptl_absorpt_correction_type multi-scan
_exptl_absorpt_process_details 'SADABS 2016/2'
_exptl_crystal_colour dark-silver
_exptl_crystal_density_diffrn 5.547
_exptl_crystal_density_method 'not measured'
_exptl_crystal_description block
_exptl_crystal_F_000 327
_exptl_crystal_size_max 0.134
_exptl_crystal_size_mid 0.086
_exptl_crystal_size_min 0.028
_exptl_transmission_factor_max 0.7471
_exptl_transmission_factor_min 0.4563
_refine_diff_density_max 1.023
_refine_diff_density_min -1.554
_refine_diff_density_rms 0.182
_refine_ls_abs_structure_details
;
 Refined as an inversion twin.
;
_refine_ls_abs_structure_Flack 0.4(4)
_refine_ls_extinction_coef 0.011(2)
_refine_ls_extinction_expression Fc^*^=kFc[1+0.001xFc^2^\l^3^/sin(2\q)]^-1/4^
_refine_ls_extinction_method 'SHELXL-2018/3 (Sheldrick 2018)'
_refine_ls_goodness_of_fit_ref 1.163
_refine_ls_matrix_type full
_refine_ls_number_parameters 18
_refine_ls_number_reflns 271
_refine_ls_number_restraints 0
_refine_ls_restrained_S_all 1.163
_refine_ls_R_factor_all 0.0178
_refine_ls_R_factor_gt 0.0178
_refine_ls_shift/su_max 0.000
_refine_ls_shift/su_mean 0.000
_refine_ls_structure_factor_coef Fsqd
_refine_ls_weighting_details 'w=1/[\s^2^(Fo^2^)+(0.0151P)^2^+1.0884P] where P=(Fo^2^+2Fc^2^)/3'
_refine_ls_weighting_scheme calc
_refine_ls_wR_factor_gt 0.0408
_refine_ls_wR_factor_ref 0.0408
_reflns_Friedel_coverage 0.715
_reflns_Friedel_fraction_full 0.988
_reflns_Friedel_fraction_max 0.991
_reflns_number_gt 271
_reflns_number_total 271
_reflns_threshold_expression 'I > 2\s(I)'
_cod_data_source_file NaCd0p92Sn1p08.cif
_cod_data_source_block shelx
_cod_depositor_comments
;Releasing structure 3000292 into public domain as published material.

 There is a typo on the journal name. "Inorganic" was corrected to be
 "Inorganics"
;
_cod_original_cell_volume 228.636(11)
_cod_database_code 3000292
_shelx_shelxl_version_number 2018/3
_shelx_space_group_comment
;
The symmetry employed for this shelxl refinement is uniquely defined
by the following loop, which should always be used as a source of
symmetry information in preference to the above space-group names.
They are only intended as comments.
;

loop_
_space_group_symop_operation_xyz
'x, y, z'
'-y, x-y, z'
'-x+y, -x, z'
'x, y, -z'
'-y, x-y, -z'
'-x+y, -x, -z'
'-y, -x, z'
'-x+y, y, z'
'x, x-y, z'
'-y, -x, -z'
'-x+y, y, -z'
'x, x-y, -z'

loop_
_atom_site_label
_atom_site_type_symbol
_atom_site_fract_x
_atom_site_fract_y
_atom_site_fract_z
_atom_site_U_iso_or_equiv
_atom_site_adp_type
_atom_site_occupancy
_atom_site_site_symmetry_order
_atom_site_calc_flag
_atom_site_refinement_flags_posn
_atom_site_refinement_flags_adp
_atom_site_refinement_flags_occupancy
_atom_site_disorder_assembly
_atom_site_disorder_group
Sn1 Sn 0.000000 0.000000 0.000000 0.0147(3) Uani 1 12 d S T P . .
Sn2 Sn 0.666667 0.333333 0.36068(8) 0.0122(3) Uani 1 6 d S T P . .
Cd3 Cd 0.666667 0.333333 0.000000 0.0265(4) Uani 0.92 12 d S T P . .
Sn3 Sn 0.666667 0.333333 0.000000 0.0265(4) Uani 0.08 12 d S T P . .
Cd4 Cd 0.000000 0.000000 0.29945(15) 0.0236(3) Uani 0.92 6 d S T P . .
Sn4 Sn 0.000000 0.000000 0.29945(15) 0.0236(3) Uani 0.08 6 d S T P . .
Na1 Na 0.333333 0.666667 0.500000 0.0242(18) Uani 1 12 d S T P . .
Na2 Na 0.333333 0.666667 0.1654(6) 0.0242(12) Uani 1 6 d S T P . .

loop_
_atom_site_aniso_label
_atom_site_aniso_U_11
_atom_site_aniso_U_22
_atom_site_aniso_U_33
_atom_site_aniso_U_23
_atom_site_aniso_U_13
_atom_site_aniso_U_12
Sn1 0.0106(4) 0.0106(4) 0.0230(7) 0.000 0.000 0.0053(2)
Sn2 0.0113(3) 0.0113(3) 0.0141(4) 0.000 0.000 0.00563(17)
Cd3 0.0115(4) 0.0115(4) 0.0565(10) 0.000 0.000 0.0058(2)
Sn3 0.0115(4) 0.0115(4) 0.0565(10) 0.000 0.000 0.0058(2)
Cd4 0.0151(4) 0.0151(4) 0.0406(7) 0.000 0.000 0.0076(2)
Sn4 0.0151(4) 0.0151(4) 0.0406(7) 0.000 0.000 0.0076(2)
Na1 0.021(3) 0.021(3) 0.029(4) 0.000 0.000 0.0107(14)
Na2 0.0241(18) 0.0241(18) 0.024(2) 0.000 0.000 0.0121(9)

loop_
_atom_type_symbol
_atom_type_description
_atom_type_scat_dispersion_real
_atom_type_scat_dispersion_imag
_atom_type_scat_source
Na Na 0.0362 0.0249 'International Tables Vol C Tables 4.2.6.8 and 6.1.1.4'
Cd Cd -0.8075 1.2024 'International Tables Vol C Tables 4.2.6.8 and 6.1.1.4'
Sn Sn -0.6537 1.4246 'International Tables Vol C Tables 4.2.6.8 and 6.1.1.4'

loop_
_geom_angle_atom_site_label_1
_geom_angle_atom_site_label_2
_geom_angle_atom_site_label_3
_geom_angle
_geom_angle_site_symmetry_1
_geom_angle_site_symmetry_3
Cd3 Sn1 Cd3 120.0 1_445 .
Cd3 Sn1 Cd3 120.0 1_445 1_455
Cd3 Sn1 Cd3 120.0 . 1_455
Cd3 Sn1 Cd4 90.0 1_445 4
Cd3 Sn1 Cd4 90.0 . 4
Cd3 Sn1 Cd4 90.0 1_455 4
Cd3 Sn1 Cd4 90.0 1_445 .
Cd3 Sn1 Cd4 90.0 . .
Cd3 Sn1 Cd4 90.0 1_455 .
Cd4 Sn1 Cd4 180.0 4 .
Cd3 Sn1 Na2 64.97(3) 1_445 4_445
Cd3 Sn1 Na2 147.78(9) . 4_445
Cd3 Sn1 Na2 64.97(3) 1_455 4_445
Cd4 Sn1 Na2 57.78(9) 4 4_445
Cd4 Sn1 Na2 122.22(9) . 4_445
Cd3 Sn1 Na2 147.78(9) 1_445 4
Cd3 Sn1 Na2 64.97(3) . 4
Cd3 Sn1 Na2 64.97(3) 1_455 4
Cd4 Sn1 Na2 57.78(9) 4 4
Cd4 Sn1 Na2 122.22(9) . 4
Na2 Sn1 Na2 94.23(12) 4_445 4
Cd3 Sn1 Na2 64.97(3) 1_445 1_445
Cd3 Sn1 Na2 147.78(9) . 1_445
Cd3 Sn1 Na2 64.97(3) 1_455 1_445
Cd4 Sn1 Na2 122.22(9) 4 1_445
Cd4 Sn1 Na2 57.78(9) . 1_445
Na2 Sn1 Na2 64.43(18) 4_445 1_445
Na2 Sn1 Na2 129.95(5) 4 1_445
Cd3 Sn1 Na2 147.78(9) 1_445 .
Cd3 Sn1 Na2 64.97(3) . .
Cd3 Sn1 Na2 64.97(3) 1_455 .
Cd4 Sn1 Na2 122.22(9) 4 .
Cd4 Sn1 Na2 57.78(9) . .
Na2 Sn1 Na2 129.95(5) 4_445 .
Na2 Sn1 Na2 64.43(18) 4 .
Na2 Sn1 Na2 94.23(12) 1_445 .
Cd3 Sn1 Na2 64.97(3) 1_445 1_545
Cd3 Sn1 Na2 64.97(3) . 1_545
Cd3 Sn1 Na2 147.78(9) 1_455 1_545
Cd4 Sn1 Na2 122.22(9) 4 1_545
Cd4 Sn1 Na2 57.78(9) . 1_545
Na2 Sn1 Na2 129.95(5) 4_445 1_545
Na2 Sn1 Na2 129.95(5) 4 1_545
Na2 Sn1 Na2 94.23(12) 1_445 1_545
Na2 Sn1 Na2 94.23(12) . 1_545
Cd4 Sn2 Cd4 115.00(2) 1_655 .
Cd4 Sn2 Cd4 115.00(2) 1_655 1_665
Cd4 Sn2 Cd4 115.00(2) . 1_665
Cd4 Sn2 Sn2 103.13(3) 1_655 4_556
Cd4 Sn2 Sn2 103.13(3) . 4_556
Cd4 Sn2 Sn2 103.13(3) 1_665 4_556
Cd4 Sn2 Na1 165.17(3) 1_655 .
Cd4 Sn2 Na1 71.121(17) . .
Cd4 Sn2 Na1 71.121(17) 1_665 .
Sn2 Sn2 Na1 62.039(14) 4_556 .
Cd4 Sn2 Na1 71.121(17) 1_655 1_655
Cd4 Sn2 Na1 165.17(3) . 1_655
Cd4 Sn2 Na1 71.122(17) 1_665 1_655
Sn2 Sn2 Na1 62.040(14) 4_556 1_655
Na1 Sn2 Na1 99.803(17) . 1_655
Cd4 Sn2 Na1 71.121(17) 1_655 1_545
Cd4 Sn2 Na1 71.122(17) . 1_545
Cd4 Sn2 Na1 165.17(3) 1_665 1_545
Sn2 Sn2 Na1 62.040(14) 4_556 1_545
Na1 Sn2 Na1 99.803(17) . 1_545
Na1 Sn2 Na1 99.802(17) 1_655 1_545
Cd4 Sn2 Na2 58.246(18) 1_655 1_545
Cd4 Sn2 Na2 58.247(18) . 1_545
Cd4 Sn2 Na2 130.21(9) 1_665 1_545
Sn2 Sn2 Na2 126.66(8) 4_556 1_545
Na1 Sn2 Na2 129.362(13) . 1_545
Na1 Sn2 Na2 129.361(13) 1_655 1_545
Na1 Sn2 Na2 64.62(8) 1_545 1_545
Cd4 Sn2 Na2 58.246(18) 1_655 1_655
Cd4 Sn2 Na2 130.21(9) . 1_655
Cd4 Sn2 Na2 58.247(18) 1_665 1_655
Sn2 Sn2 Na2 126.66(8) 4_556 1_655
Na1 Sn2 Na2 129.362(13) . 1_655
Na1 Sn2 Na2 64.62(8) 1_655 1_655
Na1 Sn2 Na2 129.361(13) 1_545 1_655
Na2 Sn2 Na2 88.02(12) 1_545 1_655
Cd4 Sn2 Na2 130.21(9) 1_655 .
Cd4 Sn2 Na2 58.246(18) . .
Cd4 Sn2 Na2 58.246(18) 1_665 .
Sn2 Sn2 Na2 126.65(8) 4_556 .
Na1 Sn2 Na2 64.62(8) . .
Na1 Sn2 Na2 129.362(13) 1_655 .
Na1 Sn2 Na2 129.362(13) 1_545 .
Na2 Sn2 Na2 88.02(12) 1_545 .
Na2 Sn2 Na2 88.02(12) 1_655 .
Sn1 Cd3 Sn1 120.0 1_655 1_665
Sn1 Cd3 Sn1 120.0 1_655 .
Sn1 Cd3 Sn1 120.0 1_665 .
Sn1 Cd3 Na2 147.78(9) 1_655 4
Sn1 Cd3 Na2 64.97(3) 1_665 4
Sn1 Cd3 Na2 64.97(3) . 4
Sn1 Cd3 Na2 147.78(9) 1_655 .
Sn1 Cd3 Na2 64.97(3) 1_665 .
Sn1 Cd3 Na2 64.97(3) . .
Na2 Cd3 Na2 64.43(18) 4 .
Sn1 Cd3 Na2 64.97(3) 1_655 4_545
Sn1 Cd3 Na2 147.78(9) 1_665 4_545
Sn1 Cd3 Na2 64.97(3) . 4_545
Na2 Cd3 Na2 94.23(12) 4 4_545
Na2 Cd3 Na2 129.95(5) . 4_545
Sn1 Cd3 Na2 64.97(3) 1_655 1_655
Sn1 Cd3 Na2 64.97(3) 1_665 1_655
Sn1 Cd3 Na2 147.78(9) . 1_655
Na2 Cd3 Na2 129.95(5) 4 1_655
Na2 Cd3 Na2 94.23(12) . 1_655
Na2 Cd3 Na2 129.95(5) 4_545 1_655
Sn1 Cd3 Na2 64.97(3) 1_655 4_655
Sn1 Cd3 Na2 64.97(3) 1_665 4_655
Sn1 Cd3 Na2 147.78(9) . 4_655
Na2 Cd3 Na2 94.23(12) 4 4_655
Na2 Cd3 Na2 129.95(5) . 4_655
Na2 Cd3 Na2 94.23(12) 4_545 4_655
Na2 Cd3 Na2 64.43(18) 1_655 4_655
Sn1 Cd3 Na2 64.97(3) 1_655 1_545
Sn1 Cd3 Na2 147.78(9) 1_665 1_545
Sn1 Cd3 Na2 64.97(3) . 1_545
Na2 Cd3 Na2 129.95(5) 4 1_545
Na2 Cd3 Na2 94.23(12) . 1_545
Na2 Cd3 Na2 64.43(18) 4_545 1_545
Na2 Cd3 Na2 94.23(12) 1_655 1_545
Na2 Cd3 Na2 129.95(5) 4_655 1_545
Sn2 Cd4 Sn2 115.00(2) 1_445 .
Sn2 Cd4 Sn2 115.00(2) 1_445 1_455
Sn2 Cd4 Sn2 115.00(2) . 1_455
Sn2 Cd4 Na2 70.71(5) 1_445 1_445
Sn2 Cd4 Na2 166.07(11) . 1_445
Sn2 Cd4 Na2 70.72(5) 1_455 1_445
Sn2 Cd4 Na2 166.07(11) 1_445 .
Sn2 Cd4 Na2 70.72(5) . .
Sn2 Cd4 Na2 70.72(5) 1_455 .
Na2 Cd4 Na2 100.93(13) 1_445 .
Sn2 Cd4 Na2 70.72(5) 1_445 1_545
Sn2 Cd4 Na2 70.72(5) . 1_545
Sn2 Cd4 Na2 166.07(11) 1_455 1_545
Na2 Cd4 Na2 100.93(13) 1_445 1_545
Na2 Cd4 Na2 100.93(13) . 1_545
Sn2 Cd4 Sn1 103.13(3) 1_445 .
Sn2 Cd4 Sn1 103.13(3) . .
Sn2 Cd4 Sn1 103.13(3) 1_455 .
Na2 Cd4 Sn1 62.94(10) 1_445 .
Na2 Cd4 Sn1 62.94(10) . .
Na2 Cd4 Sn1 62.94(10) 1_545 .
Sn2 Cd4 Na1 58.342(14) 1_445 1_445
Sn2 Cd4 Na1 129.48(5) . 1_445
Sn2 Cd4 Na1 58.343(14) 1_455 1_445
Na2 Cd4 Na1 64.45(10) 1_445 1_445
Na2 Cd4 Na1 129.05(5) . 1_445
Na2 Cd4 Na1 129.05(5) 1_545 1_445
Sn1 Cd4 Na1 127.38(2) . 1_445
Sn2 Cd4 Na1 129.48(5) 1_445 .
Sn2 Cd4 Na1 58.342(14) . .
Sn2 Cd4 Na1 58.343(14) 1_455 .
Na2 Cd4 Na1 129.05(5) 1_445 .
Na2 Cd4 Na1 64.45(10) . .
Na2 Cd4 Na1 129.05(5) 1_545 .
Sn1 Cd4 Na1 127.38(2) . .
Na1 Cd4 Na1 86.96(3) 1_445 .
Sn2 Cd4 Na1 58.343(14) 1_445 1_545
Sn2 Cd4 Na1 58.342(14) . 1_545
Sn2 Cd4 Na1 129.49(5) 1_455 1_545
Na2 Cd4 Na1 129.05(5) 1_445 1_545
Na2 Cd4 Na1 129.05(5) . 1_545
Na2 Cd4 Na1 64.44(10) 1_545 1_545
Sn1 Cd4 Na1 127.38(2) . 1_545
Na1 Cd4 Na1 86.96(3) 1_445 1_545
Na1 Cd4 Na1 86.96(3) . 1_545
Sn2 Na1 Sn2 55.92(3) 4_556 .
Sn2 Na1 Sn2 99.802(17) 4_556 4_566
Sn2 Na1 Sn2 127.584(7) . 4_566
Sn2 Na1 Sn2 127.584(7) 4_556 1_455
Sn2 Na1 Sn2 99.803(17) . 1_455
Sn2 Na1 Sn2 127.583(7) 4_566 1_455
Sn2 Na1 Sn2 99.802(17) 4_556 4_456
Sn2 Na1 Sn2 127.584(7) . 4_456
Sn2 Na1 Sn2 99.801(17) 4_566 4_456
Sn2 Na1 Sn2 55.92(3) 1_455 4_456
Sn2 Na1 Sn2 127.584(7) 4_556 1_565
Sn2 Na1 Sn2 99.803(17) . 1_565
Sn2 Na1 Sn2 55.92(3) 4_566 1_565
Sn2 Na1 Sn2 99.801(17) 1_455 1_565
Sn2 Na1 Sn2 127.583(7) 4_456 1_565
Sn2 Na1 Cd4 86.20(2) 4_556 .
Sn2 Na1 Cd4 50.536(8) . .
Sn2 Na1 Cd4 170.577(18) 4_566 .
Sn2 Na1 Cd4 50.537(8) 1_455 .
Sn2 Na1 Cd4 86.20(2) 4_456 .
Sn2 Na1 Cd4 114.66(3) 1_565 .
Sn2 Na1 Cd4 50.536(8) 4_556 4_666
Sn2 Na1 Cd4 86.20(2) . 4_666
Sn2 Na1 Cd4 50.536(8) 4_566 4_666
Sn2 Na1 Cd4 170.577(18) 1_455 4_666
Sn2 Na1 Cd4 114.66(3) 4_456 4_666
Sn2 Na1 Cd4 86.20(2) 1_565 4_666
Cd4 Na1 Cd4 133.182(14) . 4_666
Sn2 Na1 Cd4 114.65(3) 4_556 4_566
Sn2 Na1 Cd4 170.576(18) . 4_566
Sn2 Na1 Cd4 50.536(8) 4_566 4_566
Sn2 Na1 Cd4 86.20(2) 1_455 4_566
Sn2 Na1 Cd4 50.536(8) 4_456 4_566
Sn2 Na1 Cd4 86.20(2) 1_565 4_566
Cd4 Na1 Cd4 133.182(14) . 4_566
Cd4 Na1 Cd4 86.96(3) 4_666 4_566
Sn2 Na1 Cd4 170.577(18) 4_556 1_565
Sn2 Na1 Cd4 114.66(3) . 1_565
Sn2 Na1 Cd4 86.20(2) 4_566 1_565
Sn2 Na1 Cd4 50.536(8) 1_455 1_565
Sn2 Na1 Cd4 86.20(2) 4_456 1_565
Sn2 Na1 Cd4 50.536(8) 1_565 1_565
Cd4 Na1 Cd4 86.96(3) . 1_565
Cd4 Na1 Cd4 133.182(14) 4_666 1_565
Cd4 Na1 Cd4 74.77(4) 4_566 1_565
Sn2 Na1 Cd4 50.536(8) 4_556 4_556
Sn2 Na1 Cd4 86.20(2) . 4_556
Sn2 Na1 Cd4 114.66(3) 4_566 4_556
Sn2 Na1 Cd4 86.20(2) 1_455 4_556
Sn2 Na1 Cd4 50.537(8) 4_456 4_556
Sn2 Na1 Cd4 170.577(18) 1_565 4_556
Cd4 Na1 Cd4 74.77(4) . 4_556
Cd4 Na1 Cd4 86.96(3) 4_666 4_556
Cd4 Na1 Cd4 86.96(3) 4_566 4_556
Cd4 Na1 Cd4 133.182(14) 1_565 4_556
Cd4 Na2 Cd4 100.93(13) 1_565 1_665
Cd4 Na2 Cd4 100.93(13) 1_565 .
Cd4 Na2 Cd4 100.93(13) 1_665 .
Cd4 Na2 Sn1 59.28(3) 1_565 1_565
Cd4 Na2 Sn1 128.26(2) 1_665 1_565
Cd4 Na2 Sn1 128.26(2) . 1_565
Cd4 Na2 Sn1 128.26(2) 1_565 .
Cd4 Na2 Sn1 128.26(2) 1_665 .
Cd4 Na2 Sn1 59.28(3) . .
Sn1 Na2 Sn1 94.23(12) 1_565 .
Cd4 Na2 Sn1 128.26(2) 1_565 1_665
Cd4 Na2 Sn1 59.28(3) 1_665 1_665
Cd4 Na2 Sn1 128.26(2) . 1_665
Sn1 Na2 Sn1 94.23(12) 1_565 1_665
Sn1 Na2 Sn1 94.23(12) . 1_665
Cd4 Na2 Cd3 174.85(19) 1_565 .
Cd4 Na2 Cd3 82.29(2) 1_665 .
Cd4 Na2 Cd3 82.29(2) . .
Sn1 Na2 Cd3 115.57(18) 1_565 .
Sn1 Na2 Cd3 50.05(5) . .
Sn1 Na2 Cd3 50.05(5) 1_665 .
Cd4 Na2 Cd3 82.29(2) 1_565 1_455
Cd4 Na2 Cd3 174.85(19) 1_665 1_455
Cd4 Na2 Cd3 82.29(2) . 1_455
Sn1 Na2 Cd3 50.05(5) 1_565 1_455
Sn1 Na2 Cd3 50.05(5) . 1_455
Sn1 Na2 Cd3 115.57(18) 1_665 1_455
Cd3 Na2 Cd3 94.23(12) . 1_455
Cd4 Na2 Cd3 82.29(2) 1_565 1_565
Cd4 Na2 Cd3 82.29(2) 1_665 1_565
Cd4 Na2 Cd3 174.85(19) . 1_565
Sn1 Na2 Cd3 50.05(5) 1_565 1_565
Sn1 Na2 Cd3 115.57(18) . 1_565
Sn1 Na2 Cd3 50.05(5) 1_665 1_565
Cd3 Na2 Cd3 94.23(12) . 1_565
Cd3 Na2 Cd3 94.23(12) 1_455 1_565
Cd4 Na2 Sn2 51.04(6) 1_565 1_565
Cd4 Na2 Sn2 51.04(6) 1_665 1_565
Cd4 Na2 Sn2 116.28(18) . 1_565
Sn1 Na2 Sn2 88.790(13) 1_565 1_565
Sn1 Na2 Sn2 175.56(17) . 1_565
Sn1 Na2 Sn2 88.790(13) 1_665 1_565
Cd3 Na2 Sn2 131.120(16) . 1_565
Cd3 Na2 Sn2 131.119(16) 1_455 1_565
Cd3 Na2 Sn2 68.870(15) 1_565 1_565

loop_
_geom_bond_atom_site_label_1
_geom_bond_atom_site_label_2
_geom_bond_distance
_geom_bond_site_symmetry_2
Sn1 Cd3 2.84783(6) 1_445
Sn1 Cd3 2.84784(5) .
Sn1 Cd3 2.84786(5) 1_455
Sn1 Cd4 3.2493(16) 4
Sn1 Cd4 3.2493(16) .
Sn1 Na2 3.366(3) 4_445
Sn1 Na2 3.366(3) 4
Sn1 Na2 3.366(3) 1_445
Sn1 Na2 3.366(3) .
Sn1 Na2 3.366(3) 1_545
Sn2 Cd4 2.9243(3) 1_655
Sn2 Cd4 2.9243(3) .
Sn2 Cd4 2.9243(3) 1_665
Sn2 Sn2 3.0234(17) 4_556
Sn2 Na1 3.2242(4) .
Sn2 Na1 3.2242(4) 1_655
Sn2 Na1 3.2242(4) 1_545
Sn2 Na2 3.550(4) 1_545
Sn2 Na2 3.550(4) 1_655
Sn2 Na2 3.550(4) .
Cd3 Na2 3.366(3) 4
Cd3 Na2 3.366(3) .
Cd3 Na2 3.366(3) 4_545
Cd3 Na2 3.366(3) 1_655
Cd3 Na2 3.366(3) 4_655
Cd3 Na2 3.366(3) 1_545
Cd4 Na2 3.198(3) 1_445
Cd4 Na2 3.198(3) .
Cd4 Na2 3.198(3) 1_545
Cd4 Na1 3.5841(10) 1_445
Cd4 Na1 3.5841(10) .
Cd4 Na1 3.5841(10) 1_545
